data_7135000
loop_
_publ_author_name
'Meng, Li-Qin'
'Zhu, Xinrong'
'Xing, Qiaoyan'
'Zhang, Junliang'
'Wang, Huamin'
'Lin, Ying-Wu'

_publ_section_title
;
 Concise synthesis of phosphonylated heteroarenes from nitroheteroarenes
 by dearomatization/elimination.
;
_journal_issue 86
_journal_name_full 'Chemical communications (Cambridge, England)'
_journal_page_first 16810
_journal_page_last 16813
_journal_paper_doi 10.1039/d5cc04735h
_journal_volume 61
_journal_year 2025
_chemical_formula_moiety 'C21 H18 N O2 P'
_chemical_formula_sum 'C21 H18 N O2 P'
_chemical_formula_weight 347.33
_space_group_crystal_system monoclinic
_space_group_IT_number 14
_space_group_name_Hall '-P 2ybc'
_space_group_name_H-M_alt 'P 1 21/c 1'
_atom_sites_solution_hydrogens geom
_atom_sites_solution_primary dual
_audit_creation_date 2025-05-22
_audit_creation_method
;
Olex2 1.5
(compiled 2025.04.05 svn.rf049d14d for OlexSys, GUI svn.r7224)
;
_audit_update_record
;
2025-07-08 deposited with the CCDC.	2025-09-22 downloaded from the CCDC.
;
_cell_angle_alpha 90
_cell_angle_beta 91.652(2)
_cell_angle_gamma 90
_cell_formula_units_Z 4
_cell_length_a 11.6354(7)
_cell_length_b 11.6264(7)
_cell_length_c 13.4546(8)
_cell_measurement_reflns_used 8741
_cell_measurement_temperature 170.00
_cell_measurement_theta_max 60.558
_cell_measurement_theta_min 3.306
_cell_volume 1819.35(19)
_computing_cell_refinement 'SAINT V8.40B (?, 2016)'
_computing_data_collection 'Bruker Instrument Service vV6.2.14'
_computing_data_reduction 'SAINT V8.40B (?, 2016)'
_computing_molecular_graphics 'Olex2 1.5 (Dolomanov et al., 2009)'
_computing_publication_material 'Olex2 1.5 (Dolomanov et al., 2009)'
_computing_structure_refinement 'SHELXL 2018/3 (Sheldrick, 2015)'
_computing_structure_solution 'SHELXT 2018/2 (Sheldrick, 2018)'
_diffrn_ambient_environment N~2~
_diffrn_ambient_temperature 170.00
_diffrn_detector CPAD
_diffrn_detector_area_resol_mean 7.41
_diffrn_detector_type 'Bruker PHOTON III M28'
_diffrn_measured_fraction_theta_full 0.993
_diffrn_measured_fraction_theta_max 0.992
_diffrn_measurement_device 'three-circle diffractometer'
_diffrn_measurement_device_type 'Bruker D8 VENTURE Metaljet PHOTON III'
_diffrn_measurement_method '\w and \f scans'
_diffrn_measurement_specimen_support 'MiTeGen micromount'
_diffrn_radiation_monochromator 'mirror optics'
_diffrn_radiation_probe x-ray
_diffrn_radiation_type GaK\a
_diffrn_radiation_wavelength 1.34139
_diffrn_reflns_av_R_equivalents 0.0502
_diffrn_reflns_av_unetI/netI 0.0545
_diffrn_reflns_Laue_measured_fraction_full 0.993
_diffrn_reflns_Laue_measured_fraction_max 0.992
_diffrn_reflns_limit_h_max 15
_diffrn_reflns_limit_h_min -15
_diffrn_reflns_limit_k_max 14
_diffrn_reflns_limit_k_min -15
_diffrn_reflns_limit_l_max 14
_diffrn_reflns_limit_l_min -17
_diffrn_reflns_number 18662
_diffrn_reflns_point_group_measured_fraction_full 0.993
_diffrn_reflns_point_group_measured_fraction_max 0.992
_diffrn_reflns_theta_full 53.594
_diffrn_reflns_theta_max 60.662
_diffrn_reflns_theta_min 3.306
_diffrn_source 'liquid Metal X-ray source'
_diffrn_source_current 3.57
_diffrn_source_power 0.24957869999999996
_diffrn_source_type 'Bruker Excillum Metaljet D2+'
_diffrn_source_voltage 69.91
_exptl_absorpt_coefficient_mu 0.964
_exptl_absorpt_correction_T_max 0.7519
_exptl_absorpt_correction_T_min 0.6385
_exptl_absorpt_correction_type multi-scan
_exptl_absorpt_process_details
;
SADABS-2016/2 (Bruker,2016/2) was used for absorption correction.
wR2(int) was 0.0868 before and 0.0600 after correction.
The Ratio of minimum to maximum transmission is 0.8492.
The \l/2 correction factor is Not present.
;
_exptl_crystal_colour colourless
_exptl_crystal_colour_primary colourless
_exptl_crystal_density_diffrn 1.268
_exptl_crystal_description block
_exptl_crystal_F_000 728
_exptl_crystal_size_max 0.12
_exptl_crystal_size_mid 0.08
_exptl_crystal_size_min 0.06
_refine_diff_density_max 0.246
_refine_diff_density_min -0.456
_refine_diff_density_rms 0.067
_refine_ls_extinction_method none
_refine_ls_goodness_of_fit_ref 1.111
_refine_ls_hydrogen_treatment constr
_refine_ls_matrix_type full
_refine_ls_number_parameters 226
_refine_ls_number_reflns 4142
_refine_ls_number_restraints 0
_refine_ls_restrained_S_all 1.111
_refine_ls_R_factor_all 0.0470
_refine_ls_R_factor_gt 0.0425
_refine_ls_shift/su_max 0.001
_refine_ls_shift/su_mean 0.000
_refine_ls_structure_factor_coef Fsqd
_refine_ls_weighting_details 'w=1/[\s^2^(Fo^2^)+(0.0429P)^2^+0.6222P] where P=(Fo^2^+2Fc^2^)/3'
_refine_ls_weighting_scheme calc
_refine_ls_wR_factor_gt 0.1034
_refine_ls_wR_factor_ref 0.1062
_reflns_Friedel_coverage 0.000
_reflns_number_gt 3661
_reflns_number_total 4142
_reflns_threshold_expression 'I > 2\s(I)'
_cod_data_source_file d5cc04735h2.cif
_cod_data_source_block 250521_mlq_1
_cod_depositor_comments 'Adding full bibliography for 7134999--7135000.cif.'
_cod_database_code 7135000
_shelx_shelxl_version_number 2018/3
_shelx_space_group_comment
;
The symmetry employed for this shelxl refinement is uniquely defined
by the following loop, which should always be used as a source of
symmetry information in preference to the above space-group names.
They are only intended as comments.
;
_shelx_estimated_absorpt_t_max 0.944
_shelx_estimated_absorpt_t_min 0.893
_olex2_refinement_description
;
1. Fixed Uiso
 At 1.2 times of:
  All C(H) groups, All N(H,H) groups
2.a Aromatic/amide H refined with riding coordinates:
 C2(H2), C3(H3), C4(H4), C5(H5), C6(H6), C8(H8), C9(H9), C10(H10), C11(H11),
 C12(H12), C14(H14), C17(H17), C18(H18), C19(H19), C20(H20), C21(H21)
2.b X=CH2 refined with riding coordinates:
 N1(H1A,H1B)
;
_olex2_diffrn_ambient_temperature_device 'Oxford Cryostream 800'
_olex2_submission_special_instructions 'No special instructions were received'

loop_
_space_group_symop_operation_xyz
'x, y, z'
'-x, y+1/2, -z+1/2'
'-x, -y, -z'
'x, -y-1/2, z-1/2'

loop_
_atom_site_label
_atom_site_type_symbol
_atom_site_fract_x
_atom_site_fract_y
_atom_site_fract_z
_atom_site_U_iso_or_equiv
_atom_site_adp_type
_atom_site_occupancy
_atom_site_site_symmetry_order
_atom_site_calc_flag
_atom_site_refinement_flags_posn
_atom_site_refinement_flags_adp
_atom_site_refinement_flags_occupancy
_atom_site_disorder_assembly
_atom_site_disorder_group
P1 P 0.73374(3) 0.41678(3) 0.65004(2) 0.01743(11) Uani 1 1 d . . . . .
O1 O 0.73871(8) 0.52736(8) 0.70679(7) 0.0215(2) Uani 1 1 d . . . . .
O2 O 0.58765(9) 0.24173(8) 0.62261(7) 0.0271(2) Uani 1 1 d . . . . .
N1 N 0.41226(10) 0.21037(10) 0.74551(9) 0.0259(3) Uani 1 1 d . . . . .
H1A H 0.448207 0.185532 0.693006 0.031 Uiso 1 1 calc R U . . .
H1B H 0.353959 0.171190 0.768389 0.031 Uiso 1 1 calc R U . . .
C1 C 0.74476(11) 0.43671(11) 0.51791(10) 0.0214(3) Uani 1 1 d . . . . .
C2 C 0.83729(12) 0.50415(14) 0.48837(11) 0.0288(3) Uani 1 1 d . . . . .
H2 H 0.888830 0.535916 0.537051 0.035 Uiso 1 1 calc R U . . .
C3 C 0.85412(14) 0.52487(15) 0.38827(11) 0.0347(4) Uani 1 1 d . . . . .
H3 H 0.916929 0.570870 0.368452 0.042 Uiso 1 1 calc R U . . .
C4 C 0.77935(15) 0.47844(15) 0.31756(11) 0.0359(4) Uani 1 1 d . . . . .
H4 H 0.791033 0.492296 0.249007 0.043 Uiso 1 1 calc R U . . .
C5 C 0.68807(17) 0.41226(17) 0.34591(13) 0.0452(4) Uani 1 1 d . . . . .
H5 H 0.637109 0.380640 0.296696 0.054 Uiso 1 1 calc R U . . .
C6 C 0.66958(15) 0.39113(15) 0.44584(12) 0.0367(4) Uani 1 1 d . . . . .
H6 H 0.605936 0.345807 0.464879 0.044 Uiso 1 1 calc R U . . .
C7 C 0.85186(11) 0.32392(12) 0.68550(11) 0.0237(3) Uani 1 1 d . . . . .
C8 C 0.90787(14) 0.34158(15) 0.77661(12) 0.0353(4) Uani 1 1 d . . . . .
H8 H 0.882625 0.400630 0.819637 0.042 Uiso 1 1 calc R U . . .
C9 C 1.00091(16) 0.27288(19) 0.80499(15) 0.0489(5) Uani 1 1 d . . . . .
H9 H 1.039556 0.285555 0.867191 0.059 Uiso 1 1 calc R U . . .
C10 C 1.03728(15) 0.18661(18) 0.74338(16) 0.0506(5) Uani 1 1 d . . . . .
H10 H 1.100934 0.139839 0.762966 0.061 Uiso 1 1 calc R U . . .
C11 C 0.98136(16) 0.16825(16) 0.65348(16) 0.0481(5) Uani 1 1 d . . . . .
H11 H 1.006240 0.108186 0.611326 0.058 Uiso 1 1 calc R U . . .
C12 C 0.88873(14) 0.23668(14) 0.62360(13) 0.0356(4) Uani 1 1 d . . . . .
H12 H 0.850829 0.223829 0.561102 0.043 Uiso 1 1 calc R U . . .
C13 C 0.60335(11) 0.33056(11) 0.67401(10) 0.0208(3) Uani 1 1 d . . . . .
C14 C 0.53871(11) 0.36931(12) 0.75383(10) 0.0229(3) Uani 1 1 d . . . . .
H14 H 0.558561 0.440529 0.784393 0.027 Uiso 1 1 calc R U . . .
C15 C 0.44588(11) 0.30670(11) 0.79009(10) 0.0210(3) Uani 1 1 d . . . . .
C16 C 0.38500(11) 0.34570(12) 0.87923(10) 0.0213(3) Uani 1 1 d . . . . .
C17 C 0.38508(12) 0.46139(12) 0.90611(10) 0.0252(3) Uani 1 1 d . . . . .
H17 H 0.424334 0.515724 0.866720 0.030 Uiso 1 1 calc R U . . .
C18 C 0.32855(13) 0.49823(13) 0.98968(11) 0.0294(3) Uani 1 1 d . . . . .
H18 H 0.328768 0.577446 1.006997 0.035 Uiso 1 1 calc R U . . .
C19 C 0.27201(13) 0.41982(14) 1.04764(11) 0.0323(3) Uani 1 1 d . . . . .
H19 H 0.233875 0.444875 1.105257 0.039 Uiso 1 1 calc R U . . .
C20 C 0.27088(15) 0.30458(15) 1.02182(12) 0.0363(4) Uani 1 1 d . . . . .
H20 H 0.231460 0.250806 1.061638 0.044 Uiso 1 1 calc R U . . .
C21 C 0.32688(13) 0.26713(13) 0.93825(11) 0.0300(3) Uani 1 1 d . . . . .
H21 H 0.325748 0.187880 0.921039 0.036 Uiso 1 1 calc R U . . .

loop_
_atom_site_aniso_label
_atom_site_aniso_U_11
_atom_site_aniso_U_22
_atom_site_aniso_U_33
_atom_site_aniso_U_23
_atom_site_aniso_U_13
_atom_site_aniso_U_12
P1 0.01560(16) 0.01640(18) 0.02048(18) -0.00100(12) 0.00369(11) 0.00061(11)
O1 0.0207(4) 0.0190(5) 0.0249(5) -0.0038(4) 0.0041(3) -0.0002(3)
O2 0.0297(5) 0.0217(5) 0.0304(5) -0.0055(4) 0.0085(4) -0.0047(4)
N1 0.0264(6) 0.0246(6) 0.0274(6) -0.0036(5) 0.0089(5) -0.0071(5)
C1 0.0214(6) 0.0206(6) 0.0223(6) -0.0014(5) 0.0032(5) 0.0017(5)
C2 0.0260(7) 0.0360(8) 0.0246(7) -0.0005(6) 0.0036(5) -0.0050(6)
C3 0.0311(8) 0.0434(9) 0.0300(8) 0.0060(7) 0.0101(6) -0.0018(7)
C4 0.0444(9) 0.0414(9) 0.0219(7) 0.0031(6) 0.0044(6) 0.0061(7)
C5 0.0553(11) 0.0532(11) 0.0264(8) 0.0005(7) -0.0095(7) -0.0148(9)
C6 0.0376(8) 0.0428(9) 0.0293(8) 0.0031(7) -0.0039(6) -0.0140(7)
C7 0.0190(6) 0.0222(7) 0.0304(7) 0.0049(5) 0.0065(5) 0.0024(5)
C8 0.0330(8) 0.0406(9) 0.0323(8) 0.0047(7) -0.0019(6) 0.0084(7)
C9 0.0373(9) 0.0608(12) 0.0479(10) 0.0170(9) -0.0088(8) 0.0111(8)
C10 0.0294(8) 0.0499(11) 0.0730(13) 0.0267(10) 0.0092(8) 0.0180(8)
C11 0.0388(9) 0.0384(10) 0.0677(13) 0.0058(9) 0.0159(9) 0.0197(8)
C12 0.0328(8) 0.0306(8) 0.0437(9) -0.0027(7) 0.0080(7) 0.0089(6)
C13 0.0192(6) 0.0184(6) 0.0248(6) 0.0010(5) 0.0027(5) -0.0003(5)
C14 0.0224(6) 0.0197(6) 0.0268(7) -0.0027(5) 0.0062(5) -0.0031(5)
C15 0.0196(6) 0.0201(6) 0.0234(6) 0.0016(5) 0.0022(5) -0.0003(5)
C16 0.0189(6) 0.0238(7) 0.0211(6) 0.0011(5) 0.0018(5) -0.0011(5)
C17 0.0257(7) 0.0242(7) 0.0261(7) 0.0011(5) 0.0052(5) -0.0021(5)
C18 0.0310(7) 0.0278(7) 0.0295(7) -0.0038(6) 0.0041(6) 0.0018(6)
C19 0.0319(7) 0.0410(9) 0.0242(7) -0.0041(6) 0.0079(6) -0.0006(6)
C20 0.0441(9) 0.0369(9) 0.0286(8) 0.0010(6) 0.0132(7) -0.0106(7)
C21 0.0363(8) 0.0257(7) 0.0284(7) -0.0007(6) 0.0094(6) -0.0076(6)

loop_
_atom_type_symbol
_atom_type_description
_atom_type_scat_dispersion_real
_atom_type_scat_dispersion_imag
_atom_type_scat_source
C C 0.0137 0.0067 'International Tables Vol C Tables 4.2.6.8 and 6.1.1.4'
H H 0.0000 0.0000 'International Tables Vol C Tables 4.2.6.8 and 6.1.1.4'
N N 0.0253 0.0136 'International Tables Vol C Tables 4.2.6.8 and 6.1.1.4'
O O 0.0389 0.0241 'International Tables Vol C Tables 4.2.6.8 and 6.1.1.4'
P P 0.2543 0.3332 'International Tables Vol C Tables 4.2.6.8 and 6.1.1.4'

loop_
_geom_angle_atom_site_label_1
_geom_angle_atom_site_label_2
_geom_angle_atom_site_label_3
_geom_angle
_geom_angle_site_symmetry_1
_geom_angle_site_symmetry_3
_geom_angle_publ_flag
O1 P1 C1 112.99(6) . . ?
O1 P1 C7 111.22(6) . . ?
O1 P1 C13 113.31(6) . . ?
C1 P1 C7 105.25(6) . . ?
C1 P1 C13 108.85(6) . . ?
C7 P1 C13 104.58(6) . . ?
H1A N1 H1B 120.0 . . ?
C15 N1 H1A 120.0 . . ?
C15 N1 H1B 120.0 . . ?
C2 C1 P1 115.46(10) . . ?
C6 C1 P1 125.27(11) . . ?
C6 C1 C2 119.27(13) . . ?
C1 C2 H2 119.9 . . ?
C3 C2 C1 120.29(14) . . ?
C3 C2 H2 119.9 . . ?
C2 C3 H3 120.1 . . ?
C4 C3 C2 119.82(14) . . ?
C4 C3 H3 120.1 . . ?
C3 C4 H4 119.9 . . ?
C5 C4 C3 120.29(14) . . ?
C5 C4 H4 119.9 . . ?
C4 C5 H5 119.7 . . ?
C4 C5 C6 120.66(16) . . ?
C6 C5 H5 119.7 . . ?
C1 C6 H6 120.2 . . ?
C5 C6 C1 119.67(15) . . ?
C5 C6 H6 120.2 . . ?
C8 C7 P1 118.75(11) . . ?
C8 C7 C12 119.54(14) . . ?
C12 C7 P1 121.71(12) . . ?
C7 C8 H8 120.0 . . ?
C7 C8 C9 120.01(16) . . ?
C9 C8 H8 120.0 . . ?
C8 C9 H9 119.9 . . ?
C10 C9 C8 120.27(18) . . ?
C10 C9 H9 119.9 . . ?
C9 C10 H10 120.1 . . ?
C11 C10 C9 119.86(16) . . ?
C11 C10 H10 120.1 . . ?
C10 C11 H11 119.7 . . ?
C10 C11 C12 120.63(17) . . ?
C12 C11 H11 119.7 . . ?
C7 C12 C11 119.69(17) . . ?
C7 C12 H12 120.2 . . ?
C11 C12 H12 120.2 . . ?
O2 C13 P1 117.16(9) . . ?
O2 C13 C14 127.89(12) . . ?
C14 C13 P1 114.76(10) . . ?
C13 C14 H14 118.8 . . ?
C15 C14 C13 122.34(12) . . ?
C15 C14 H14 118.8 . . ?
N1 C15 C14 120.14(12) . . ?
N1 C15 C16 118.92(11) . . ?
C14 C15 C16 120.93(12) . . ?
C17 C16 C15 120.60(12) . . ?
C17 C16 C21 118.71(12) . . ?
C21 C16 C15 120.69(13) . . ?
C16 C17 H17 119.6 . . ?
C18 C17 C16 120.80(13) . . ?
C18 C17 H17 119.6 . . ?
C17 C18 H18 120.0 . . ?
C19 C18 C17 119.97(14) . . ?
C19 C18 H18 120.0 . . ?
C18 C19 H19 120.0 . . ?
C18 C19 C20 119.95(14) . . ?
C20 C19 H19 120.0 . . ?
C19 C20 H20 119.8 . . ?
C19 C20 C21 120.43(14) . . ?
C21 C20 H20 119.8 . . ?
C16 C21 H21 119.9 . . ?
C20 C21 C16 120.14(14) . . ?
C20 C21 H21 119.9 . . ?

loop_
_geom_bond_atom_site_label_1
_geom_bond_atom_site_label_2
_geom_bond_distance
_geom_bond_site_symmetry_2
_geom_bond_publ_flag
P1 O1 1.4956(9) . ?
P1 C1 1.8010(14) . ?
P1 C7 1.8012(14) . ?
P1 C13 1.8544(13) . ?
O2 C13 1.2534(16) . ?
N1 H1A 0.8800 . ?
N1 H1B 0.8800 . ?
N1 C15 1.3243(18) . ?
C1 C2 1.3988(19) . ?
C1 C6 1.392(2) . ?
C2 H2 0.9500 . ?
C2 C3 1.388(2) . ?
C3 H3 0.9500 . ?
C3 C4 1.380(2) . ?
C4 H4 0.9500 . ?
C4 C5 1.374(3) . ?
C5 H5 0.9500 . ?
C5 C6 1.390(2) . ?
C6 H6 0.9500 . ?
C7 C8 1.387(2) . ?
C7 C12 1.388(2) . ?
C8 H8 0.9500 . ?
C8 C9 1.390(2) . ?
C9 H9 0.9500 . ?
C9 C10 1.376(3) . ?
C10 H10 0.9500 . ?
C10 C11 1.374(3) . ?
C11 H11 0.9500 . ?
C11 C12 1.390(2) . ?
C12 H12 0.9500 . ?
C13 C14 1.4031(18) . ?
C14 H14 0.9500 . ?
C14 C15 1.4017(18) . ?
C15 C16 1.4815(18) . ?
C16 C17 1.393(2) . ?
C16 C21 1.3977(19) . ?
C17 H17 0.9500 . ?
C17 C18 1.3867(19) . ?
C18 H18 0.9500 . ?
C18 C19 1.379(2) . ?
C19 H19 0.9500 . ?
C19 C20 1.384(2) . ?
C20 H20 0.9500 . ?
C20 C21 1.386(2) . ?
C21 H21 0.9500 . ?

loop_
_geom_torsion_atom_site_label_1
_geom_torsion_atom_site_label_2
_geom_torsion_atom_site_label_3
_geom_torsion_atom_site_label_4
_geom_torsion
_geom_torsion_site_symmetry_1
_geom_torsion_site_symmetry_2
_geom_torsion_site_symmetry_3
_geom_torsion_site_symmetry_4
_geom_torsion_publ_flag
P1 C1 C2 C3 179.86(12) . . . . ?
P1 C1 C6 C5 -179.54(14) . . . . ?
P1 C7 C8 C9 -178.58(14) . . . . ?
P1 C7 C12 C11 179.05(13) . . . . ?
P1 C13 C14 C15 -171.97(11) . . . . ?
O1 P1 C1 C2 50.96(12) . . . . ?
O1 P1 C1 C6 -128.87(14) . . . . ?
O1 P1 C7 C8 21.03(14) . . . . ?
O1 P1 C7 C12 -158.15(12) . . . . ?
O1 P1 C13 O2 173.76(10) . . . . ?
O1 P1 C13 C14 -10.91(12) . . . . ?
O2 C13 C14 C15 2.8(2) . . . . ?
N1 C15 C16 C17 -155.61(13) . . . . ?
N1 C15 C16 C21 24.71(19) . . . . ?
C1 P1 C7 C8 143.72(12) . . . . ?
C1 P1 C7 C12 -35.46(14) . . . . ?
C1 P1 C13 O2 47.14(12) . . . . ?
C1 P1 C13 C14 -137.53(10) . . . . ?
C1 C2 C3 C4 -0.2(2) . . . . ?
C2 C1 C6 C5 0.6(2) . . . . ?
C2 C3 C4 C5 0.3(3) . . . . ?
C3 C4 C5 C6 0.0(3) . . . . ?
C4 C5 C6 C1 -0.5(3) . . . . ?
C6 C1 C2 C3 -0.3(2) . . . . ?
C7 P1 C1 C2 -70.59(12) . . . . ?
C7 P1 C1 C6 109.58(14) . . . . ?
C7 P1 C13 O2 -64.95(12) . . . . ?
C7 P1 C13 C14 110.38(11) . . . . ?
C7 C8 C9 C10 -0.5(3) . . . . ?
C8 C7 C12 C11 -0.1(2) . . . . ?
C8 C9 C10 C11 0.0(3) . . . . ?
C9 C10 C11 C12 0.5(3) . . . . ?
C10 C11 C12 C7 -0.5(3) . . . . ?
C12 C7 C8 C9 0.6(2) . . . . ?
C13 P1 C1 C2 177.77(10) . . . . ?
C13 P1 C1 C6 -2.07(15) . . . . ?
C13 P1 C7 C8 -101.63(12) . . . . ?
C13 P1 C7 C12 79.19(13) . . . . ?
C13 C14 C15 N1 -3.7(2) . . . . ?
C13 C14 C15 C16 175.35(12) . . . . ?
C14 C15 C16 C17 25.30(19) . . . . ?
C14 C15 C16 C21 -154.39(14) . . . . ?
C15 C16 C17 C18 -179.78(13) . . . . ?
C15 C16 C21 C20 179.58(14) . . . . ?
C16 C17 C18 C19 0.4(2) . . . . ?
C17 C16 C21 C20 -0.1(2) . . . . ?
C17 C18 C19 C20 -0.6(2) . . . . ?
C18 C19 C20 C21 0.4(3) . . . . ?
C19 C20 C21 C16 0.0(3) . . . . ?
C21 C16 C17 C18 -0.1(2) . . . . ?
